data_2012960
loop_
_publ_author_name
'Tong, Ming-Liang'
'Chen, Xiao-Ming'
'Ng, Seik Weng'

_publ_section_title
;
 Polymeric (3-amino-2-chloropyridine)nitratosilver(I)
;
_journal_issue 9
_journal_name_full 'Acta Crystallographica Section C'
_journal_page_first m481
_journal_page_last m482
_journal_paper_doi 10.1107/S0108270102013872
_journal_volume 58
_journal_year 2002
_chemical_formula_iupac '[Ag (C5 H5 Cl N2)] N O3'
_chemical_formula_moiety 'C5 H5 Ag Cl N2 , N O3'
_chemical_formula_sum 'C5 H5 Ag Cl N3 O3'
_chemical_formula_weight 298.44
_space_group_IT_number 18
_symmetry_cell_setting orthorhombic
_symmetry_space_group_name_Hall 'P 2 2ab'
_symmetry_space_group_name_H-M 'P 21 21 2'
_atom_sites_solution_hydrogens geom
_atom_sites_solution_primary direct
_atom_sites_solution_secondary difmap
_audit_creation_method SHELXL97
_cell_angle_alpha 90
_cell_angle_beta 90
_cell_angle_gamma 90
_cell_formula_units_Z 4
_cell_length_a 13.343(5)
_cell_length_b 7.832(2)
_cell_length_c 8.270(2)
_cell_measurement_reflns_used 25
_cell_measurement_temperature 298(2)
_cell_measurement_theta_max 15
_cell_measurement_theta_min 7
_cell_volume 864.2(4)
_computing_cell_refinement XSCANS
_computing_data_collection 'XSCANS (Siemens, 1990)'
_computing_data_reduction XSCANS
_computing_molecular_graphics 'ORTEPII (Johnson, 1976)'
_computing_publication_material SHELXL97
_computing_structure_refinement 'SHELXL97 (Sheldrick, 1997)'
_computing_structure_solution 'SHELXS97 (Sheldrick, 1997)'
_diffrn_ambient_temperature 298(2)
_diffrn_measured_fraction_theta_full 1.000
_diffrn_measured_fraction_theta_max 1.000
_diffrn_measurement_device_type 'Siemens R3m four-circle'
_diffrn_measurement_method \w
_diffrn_radiation_monochromator graphite
_diffrn_radiation_source 'fine-focus sealed tube'
_diffrn_radiation_type MoK\a
_diffrn_radiation_wavelength 0.71073
_diffrn_reflns_av_R_equivalents 0.018
_diffrn_reflns_av_sigmaI/netI 0.028
_diffrn_reflns_limit_h_max 17
_diffrn_reflns_limit_h_min -1
_diffrn_reflns_limit_k_max 10
_diffrn_reflns_limit_k_min 0
_diffrn_reflns_limit_l_max 10
_diffrn_reflns_limit_l_min 0
_diffrn_reflns_number 1268
_diffrn_reflns_theta_full 27.50
_diffrn_reflns_theta_max 27.50
_diffrn_reflns_theta_min 2.46
_diffrn_standards_decay_% 0
_diffrn_standards_interval_count 150
_diffrn_standards_number 2
_exptl_absorpt_coefficient_mu 2.617
_exptl_absorpt_correction_T_max 0.593
_exptl_absorpt_correction_T_min 0.427
_exptl_absorpt_correction_type '\y scan'
_exptl_absorpt_process_details '(North et al., 1968)'
_exptl_crystal_colour colourless
_exptl_crystal_density_diffrn 2.294
_exptl_crystal_density_meas ?
_exptl_crystal_density_method 'not measured'
_exptl_crystal_description polyhedral
_exptl_crystal_F_000 576
_exptl_crystal_size_max 0.34
_exptl_crystal_size_mid 0.30
_exptl_crystal_size_min 0.20
_refine_diff_density_max 0.44
_refine_diff_density_min -0.76
_refine_ls_abs_structure_details 'Flack (1983) with 74 Friedel pairs'
_refine_ls_abs_structure_Flack 0.20(8)
_refine_ls_extinction_method none
_refine_ls_goodness_of_fit_ref 1.068
_refine_ls_hydrogen_treatment mixed
_refine_ls_matrix_type full
_refine_ls_number_parameters 124
_refine_ls_number_reflns 1248
_refine_ls_number_restraints 3
_refine_ls_restrained_S_all 1.067
_refine_ls_R_factor_all 0.043
_refine_ls_R_factor_gt 0.034
_refine_ls_shift/su_max <0.001
_refine_ls_shift/su_mean 0.000
_refine_ls_structure_factor_coef Fsqd
_refine_ls_weighting_details 'calc w = 1/[\s^2^(Fo^2^)+(0.0493P)^2^] where P=(Fo^2^+2Fc^2^)/3'
_refine_ls_weighting_scheme calc
_refine_ls_wR_factor_gt 0.079
_refine_ls_wR_factor_ref 0.083
_reflns_number_gt 1080
_reflns_number_total 1248
_reflns_threshold_expression I>2\s(I)
_cod_data_source_file ta1379.cif
_cod_data_source_block I
_cod_depositor_comments
;
The following automatic conversions were performed:
'_symmetry_cell_setting' value 'Orthorhombic' changed to 'orthorhombic'
according to '/home/saulius/struct/CIF-dictionaries/cif_core.dic'
dictionary named 'cif_core.dic' version 2.4.1 from 2010-06-29.

Automatic conversion script
Id: cif_fix_enum 1527 2010-12-29 10:47:43Z saulius 

The following automatic conversions were performed:

'_symmetry_cell_setting' value 'Orthorhombic' changed to
'orthorhombic' according to
/home/saulius/struct/CIF-dictionaries/cif_core.dic dictionary named
'cif_core.dic' version 2.4.1 from 2010-06-29.

Automatic conversion script
Id: cif_fix_values 1715 2011-07-08 13:25:40Z adriana 

The following automatic conversions were performed:

'_exptl_crystal_density_meas' value 'not measured' was changed to '?'
- the value is perceived as not measured.

Automatic conversion script
Id: cif_fix_values 3008 2015-01-20 13:52:24Z robertas 
;
_cod_database_code 2012960
_cod_database_fobs_code 2012960

loop_
_symmetry_equiv_pos_as_xyz
'x, y, z'
'-x, -y, z'
'-x+1/2, y+1/2, -z'
'x+1/2, -y+1/2, -z'

loop_
_atom_site_label
_atom_site_fract_x
_atom_site_fract_y
_atom_site_fract_z
_atom_site_U_iso_or_equiv
_atom_site_adp_type
_atom_site_calc_flag
_atom_site_refinement_flags
_atom_site_occupancy
_atom_site_disorder_assembly
_atom_site_disorder_group
_atom_site_type_symbol
Ag 0.76829(4) 0.90000(6) 0.19699(6) 0.04304(16) Uani d . 1 . . Ag
Cl1 0.75176(14) 0.9794(3) 0.5906(2) 0.0561(5) Uani d . 1 . . Cl
O1 0.6048(5) 0.8701(6) -0.0330(7) 0.0621(15) Uani d . 1 . . O
O2 0.7137(4) 0.6722(8) 0.0026(7) 0.0710(18) Uani d . 1 . . O
O3 0.5947(5) 0.6321(8) -0.1625(8) 0.077(2) Uani d . 1 . . O
N1 0.6560(4) 1.0693(6) 0.3300(6) 0.0389(13) Uani d . 1 . . N
N2 0.6022(4) 1.2019(8) 0.7496(7) 0.0382(13) Uani d D 1 . . N
H2N1 0.619(4) 1.109(5) 0.797(7) 0.046 Uiso d D 1 . . H
H2N2 0.552(3) 1.244(7) 0.799(7) 0.046 Uiso d D 1 . . H
N3 0.6378(4) 0.7258(8) -0.0638(7) 0.0410(13) Uani d . 1 . . N
C1 0.5843(6) 1.1559(10) 0.2502(9) 0.0466(18) Uani d . 1 . . C
H1 0.5823 1.1480 0.1380 0.056 Uiso calc R 1 . . H
C2 0.5134(6) 1.2562(10) 0.3268(8) 0.0513(19) Uani d . 1 . . C
H2 0.4652 1.3150 0.2678 0.062 Uiso calc R 1 . . H
C3 0.5163(5) 1.2667(10) 0.4939(9) 0.0436(16) Uani d . 1 . . C
H3 0.4684 1.3307 0.5486 0.052 Uiso calc R 1 . . H
C4 0.5896(5) 1.1829(8) 0.5793(8) 0.0331(13) Uani d . 1 . . C
C5 0.6575(4) 1.0849(8) 0.4903(7) 0.0330(12) Uani d . 1 . . C

loop_
_atom_site_aniso_label
_atom_site_aniso_U_11
_atom_site_aniso_U_22
_atom_site_aniso_U_33
_atom_site_aniso_U_12
_atom_site_aniso_U_13
_atom_site_aniso_U_23
Ag 0.0490(3) 0.0409(2) 0.0393(2) 0.0027(2) -0.0012(2) -0.0025(2)
Cl1 0.0584(11) 0.0625(10) 0.0475(9) 0.0315(10) -0.0048(8) -0.0042(8)
O1 0.087(4) 0.041(3) 0.059(3) 0.017(3) 0.008(3) -0.011(3)
O2 0.057(3) 0.090(4) 0.066(3) 0.031(3) -0.031(3) -0.022(4)
O3 0.064(3) 0.074(4) 0.092(5) 0.021(3) -0.043(3) -0.041(4)
N1 0.045(3) 0.033(3) 0.039(3) -0.001(2) -0.002(2) -0.009(2)
N2 0.040(3) 0.037(3) 0.037(3) 0.007(3) 0.009(2) 0.000(3)
N3 0.040(3) 0.045(3) 0.037(3) 0.003(3) -0.004(2) -0.002(3)
C1 0.053(4) 0.045(4) 0.042(3) 0.001(3) -0.014(3) -0.006(3)
C2 0.047(4) 0.050(4) 0.057(4) 0.010(4) -0.019(4) 0.002(4)
C3 0.032(3) 0.040(4) 0.059(4) 0.002(3) -0.002(3) -0.012(4)
C4 0.034(3) 0.026(3) 0.038(3) -0.006(3) -0.001(3) 0.000(3)
C5 0.029(3) 0.028(3) 0.042(3) 0.003(3) -0.003(2) 0.001(3)

loop_
_atom_type_symbol
_atom_type_description
_atom_type_scat_dispersion_real
_atom_type_scat_dispersion_imag
_atom_type_scat_source
C C 0.0033 0.0016 'International Tables Vol C Tables 4.2.6.8 and 6.1.1.4'
H H 0.0000 0.0000 'International Tables Vol C Tables 4.2.6.8 and 6.1.1.4'
N N 0.0061 0.0033 'International Tables Vol C Tables 4.2.6.8 and 6.1.1.4'
O O 0.0106 0.0060 'International Tables Vol C Tables 4.2.6.8 and 6.1.1.4'
Cl Cl 0.1484 0.1585 'International Tables Vol C Tables 4.2.6.8 and 6.1.1.4'
Ag Ag -0.8971 1.1015 'International Tables Vol C Tables 4.2.6.8 and 6.1.1.4'

loop_
_geom_angle_atom_site_label_1
_geom_angle_atom_site_label_2
_geom_angle_atom_site_label_3
_geom_angle_site_symmetry_1
_geom_angle_site_symmetry_3
_geom_angle
_geom_angle_publ_flag
N1 Ag N2 . 3_646 140.44(18) yes
N1 Ag O2 . . 122.09(18) yes
N2 Ag O2 3_646 . 82.25(19) yes
N1 Ag O3 . 3_655 96.2(2) yes
N2 Ag O3 3_646 3_655 88.0(2) yes
O2 Ag O3 . 3_655 129.2(2) yes
N3 O2 Ag . . 106.5(5) ?
N3 O2 Ag . 3_645 94.0(4) ?
Ag O2 Ag . 3_645 157.6(2) ?
N3 O3 Ag . 3_645 99.2(4) ?
C5 N1 C1 . . 116.9(6) ?
C5 N1 Ag . . 121.5(4) ?
C1 N1 Ag . . 121.5(4) ?
C4 N2 Ag . 3_656 109.8(4) ?
C4 N2 H2N1 . . 113(5) ?
Ag N2 H2N1 3_656 . 107(5) ?
C4 N2 H2N2 . . 115(5) ?
Ag N2 H2N2 3_656 . 103(5) ?
H2N1 N2 H2N2 . . 108(5) ?
O2 N3 O1 . . 120.9(6) ?
O2 N3 O3 . . 118.4(6) ?
O1 N3 O3 . . 120.7(6) ?
N1 C1 C2 . . 123.2(6) ?
N1 C1 H1 . . 118.4 ?
C2 C1 H1 . . 118.4 ?
C3 C2 C1 . . 118.2(7) ?
C3 C2 H2 . . 120.9 ?
C1 C2 H2 . . 120.9 ?
C4 C3 C2 . . 120.3(7) ?
C4 C3 H3 . . 119.9 ?
C2 C3 H3 . . 119.9 ?
C3 C4 C5 . . 117.0(6) ?
C3 C4 N2 . . 122.8(6) ?
C5 C4 N2 . . 120.1(6) ?
N1 C5 C4 . . 124.4(6) ?
N1 C5 Cl1 . . 116.6(5) ?
C4 C5 Cl1 . . 119.0(5) ?

loop_
_geom_bond_atom_site_label_1
_geom_bond_atom_site_label_2
_geom_bond_site_symmetry_2
_geom_bond_distance
_geom_bond_publ_flag
Ag N1 . 2.283(5) yes
Ag N2 3_646 2.364(6) yes
Ag O2 . 2.510(6) yes
Ag O3 3_655 2.594(6) yes
Cl1 C5 . 1.718(6) ?
O1 N3 . 1.240(7) ?
O2 N3 . 1.226(7) ?
O2 Ag 3_645 2.707(6) yes
O3 N3 . 1.239(8) ?
N1 C5 . 1.332(8) ?
N1 C1 . 1.346(9) ?
N2 C4 . 1.427(9) ?
N2 H2N1 . 0.86(5) ?
N2 H2N2 . 0.85(5) ?
C1 C2 . 1.383(10) ?
C1 H1 . 0.9300 ?
C2 C3 . 1.385(9) ?
C2 H2 . 0.9300 ?
C3 C4 . 1.373(10) ?
C3 H3 . 0.9300 ?
C4 C5 . 1.397(9) ?

loop_
_geom_hbond_atom_site_label_D
_geom_hbond_atom_site_label_H
_geom_hbond_atom_site_label_A
_geom_hbond_site_symmetry_A
_geom_hbond_distance_DH
_geom_hbond_distance_HA
_geom_hbond_distance_DA
_geom_hbond_angle_DHA
N2 H2N1 O1 1_556 0.86(5) 2.35(5) 3.160(8) 159(5)
N2 H2N2 O3 2_676 0.85(5) 2.20(4) 3.020(8) 160(6)

loop_
_geom_torsion_atom_site_label_1
_geom_torsion_atom_site_label_2
_geom_torsion_atom_site_label_3
_geom_torsion_atom_site_label_4
_geom_torsion_site_symmetry_1
_geom_torsion_site_symmetry_4
_geom_torsion
N1 Ag O2 N3 . . 33.8(5)
N2 Ag O2 N3 3_646 . -179.8(5)
O3 Ag O2 N3 3_655 . -98.8(5)
N1 Ag O2 Ag . 3_645 -170.8(7)
N2 Ag O2 Ag 3_646 3_645 -24.4(7)
O3 Ag O2 Ag 3_655 3_645 56.6(8)
N2 Ag N1 C5 3_646 . 5.9(7)
O2 Ag N1 C5 . . 126.5(5)
O3 Ag N1 C5 3_655 . -88.5(5)
N2 Ag N1 C1 3_646 . -173.1(5)
O2 Ag N1 C1 . . -52.5(6)
O3 Ag N1 C1 3_655 . 92.5(5)
Ag O2 N3 O1 . . 2.2(8)
Ag O2 N3 O1 3_645 . -168.6(6)
Ag O2 N3 O3 . . -177.7(5)
Ag O2 N3 O3 3_645 . 11.4(7)
Ag O3 N3 O2 3_645 . -12.1(7)
Ag O3 N3 O1 3_645 . 168.0(5)
C5 N1 C1 C2 . . -0.7(11)
Ag N1 C1 C2 . . 178.3(6)
N1 C1 C2 C3 . . -0.4(13)
C1 C2 C3 C4 . . 1.8(13)
C2 C3 C4 C5 . . -1.8(11)
C2 C3 C4 N2 . . 173.9(7)
Ag N2 C4 C3 3_656 . -98.7(7)
Ag N2 C4 C5 3_656 . 76.9(7)
C1 N1 C5 C4 . . 0.6(10)
Ag N1 C5 C4 . . -178.4(5)
C1 N1 C5 Cl1 . . -178.0(5)
Ag N1 C5 Cl1 . . 3.0(7)
C3 C4 C5 N1 . . 0.6(10)
N2 C4 C5 N1 . . -175.2(6)
C3 C4 C5 Cl1 . . 179.2(5)
N2 C4 C5 Cl1 . . 3.4(9)
